data_7201960
loop_
_publ_author_name
'Hu, Tong-Liang'
'Du, Wen-Ping'
'Hu, Bo-Wen'
'Li, Jian-Rong'
'Bu, Xian-He'
'Cao, Rong'

_publ_section_title
;
 Novel Ag(I) complexes with azole heterocycle ligands bearing acetic
 acid group: synthesis, characterization and crystal structures
;
_journal_issue 8
_journal_name_full CrystEngComm
_journal_page_first 1037
_journal_paper_doi 10.1039/b801070f
_journal_volume 10
_journal_year 2008
_chemical_formula_sum 'C4 H4 Ag N3 O2'
_chemical_formula_weight 233.97
_chemical_name_systematic
;
?
;
_space_group_IT_number 29
_symmetry_cell_setting orthorhombic
_symmetry_space_group_name_Hall 'P 2c -2ac'
_symmetry_space_group_name_H-M 'P c a 21'
_atom_sites_solution_hydrogens geom
_atom_sites_solution_primary direct
_atom_sites_solution_secondary difmap
_audit_creation_method SHELXL-97
_cell_angle_alpha 90.00
_cell_angle_beta 90.00
_cell_angle_gamma 90.00
_cell_formula_units_Z 4
_cell_length_a 7.4412(16)
_cell_length_b 6.3884(13)
_cell_length_c 12.680(3)
_cell_measurement_reflns_used 1677
_cell_measurement_temperature 294(2)
_cell_measurement_theta_max 26.2944
_cell_measurement_theta_min 3.1888
_cell_volume 602.8(2)
_computing_cell_refinement 'Bruker SMART'
_computing_data_collection 'Bruker SMART'
_computing_data_reduction 'Bruker SAINT'
_computing_molecular_graphics 'Bruker SHELXTL'
_computing_publication_material 'Bruker SHELXTL'
_computing_structure_refinement 'SHELXL-97 (Sheldrick, 1997)'
_computing_structure_solution 'SHELXS-97 (Sheldrick, 1990)'
_diffrn_ambient_temperature 294(2)
_diffrn_measured_fraction_theta_full 0.997
_diffrn_measured_fraction_theta_max 0.997
_diffrn_measurement_device_type 'CCD area detector'
_diffrn_measurement_method 'phi and omega scans'
_diffrn_radiation_monochromator graphite
_diffrn_radiation_source 'fine-focus sealed tube'
_diffrn_radiation_type MoK\a
_diffrn_radiation_wavelength 0.71073
_diffrn_reflns_av_R_equivalents 0.0207
_diffrn_reflns_av_sigmaI/netI 0.0235
_diffrn_reflns_limit_h_max 7
_diffrn_reflns_limit_h_min -9
_diffrn_reflns_limit_k_max 7
_diffrn_reflns_limit_k_min -7
_diffrn_reflns_limit_l_max 9
_diffrn_reflns_limit_l_min -15
_diffrn_reflns_number 2386
_diffrn_reflns_theta_full 25.48
_diffrn_reflns_theta_max 25.48
_diffrn_reflns_theta_min 3.19
_exptl_absorpt_coefficient_mu 3.273
_exptl_absorpt_correction_T_max 0.5903
_exptl_absorpt_correction_T_min 0.5605
_exptl_absorpt_correction_type multi-scan
_exptl_absorpt_process_details SADABS
_exptl_crystal_colour COLOURLESS
_exptl_crystal_density_diffrn 2.578
_exptl_crystal_density_meas ?
_exptl_crystal_density_method 'not measured'
_exptl_crystal_description BAR
_exptl_crystal_F_000 448
_exptl_crystal_size_max 0.20
_exptl_crystal_size_mid 0.20
_exptl_crystal_size_min 0.18
_refine_diff_density_max 0.434
_refine_diff_density_min -0.560
_refine_diff_density_rms 0.079
_refine_ls_abs_structure_details 'Flack H D (1983), Acta Cryst. A39, 876-881'
_refine_ls_abs_structure_Flack 0.01(5)
_refine_ls_extinction_coef 0.0569(17)
_refine_ls_extinction_expression Fc^*^=kFc[1+0.001xFc^2^\l^3^/sin(2\q)]^-1/4^
_refine_ls_extinction_method SHELXL
_refine_ls_goodness_of_fit_ref 1.113
_refine_ls_hydrogen_treatment constr
_refine_ls_matrix_type full
_refine_ls_number_parameters 92
_refine_ls_number_reflns 797
_refine_ls_number_restraints 1
_refine_ls_restrained_S_all 1.112
_refine_ls_R_factor_all 0.0207
_refine_ls_R_factor_gt 0.0180
_refine_ls_shift/su_max 0.000
_refine_ls_shift/su_mean 0.000
_refine_ls_structure_factor_coef Fsqd
_refine_ls_weighting_details 'calc w=1/[\s^2^(Fo^2^)+(0.0192P)^2^+0.0000P] where P=(Fo^2^+2Fc^2^)/3'
_refine_ls_weighting_scheme calc
_refine_ls_wR_factor_gt 0.0379
_refine_ls_wR_factor_ref 0.0389
_reflns_number_gt 734
_reflns_number_total 797
_reflns_threshold_expression >2sigma(I)
_cod_data_source_file b801070f.txt
_cod_data_source_block 3
_cod_depositor_comments
;
The following automatic conversions were performed:
'_symmetry_cell_setting' value 'Orthorhombic' changed to 'orthorhombic'
according to '/home/saulius/struct/CIF-dictionaries/cif_core.dic'
dictionary named 'cif_core.dic' version 2.4.1 from
2010-06-29.

'_exptl_absorpt_correction_type' value 'Multi-Scan' changed
to 'multi-scan' according to
'/home/saulius/struct/CIF-dictionaries/cif_core.dic' dictionary named
'cif_core.dic' version 2.4.1 from 2010-06-29.

Automatic conversion script
Id: cif_fix_enum 1527 2010-12-29 10:47:43Z saulius 

The following automatic conversions were performed:

'_exptl_crystal_density_meas' value 'None' was changed to '?' - the
value is perceived as not measured.

Automatic conversion script
Id: cif_fix_values 3008 2015-01-20 13:52:24Z robertas 
;
_cod_original_sg_symbol_H-M Pca2(1)
_cod_database_code 7201960

loop_
_symmetry_equiv_pos_as_xyz
'x, y, z'
'-x, -y, z+1/2'
'x+1/2, -y, z'
'-x+1/2, y, z+1/2'

loop_
_atom_site_label
_atom_site_type_symbol
_atom_site_fract_x
_atom_site_fract_y
_atom_site_fract_z
_atom_site_U_iso_or_equiv
_atom_site_adp_type
_atom_site_occupancy
_atom_site_symmetry_multiplicity
_atom_site_calc_flag
_atom_site_refinement_flags
_atom_site_disorder_assembly
_atom_site_disorder_group
Ag1 Ag -0.13217(3) 0.58539(4) 0.17573(6) 0.03591(15) Uani 1 1 d . . .
C1 C 0.2294(5) 1.0193(6) 0.5214(3) 0.0303(8) Uani 1 1 d . . .
H1A H 0.2770 1.1002 0.4673 0.036 Uiso 1 1 calc R . .
C2 C 0.1066(5) 0.9218(6) 0.6627(9) 0.0324(16) Uani 1 1 d . . .
H2B H 0.0513 0.9248 0.7284 0.039 Uiso 1 1 calc R . .
C3 C 0.2639(8) 0.6687(6) 0.4371(3) 0.0321(10) Uani 1 1 d . . .
H3B H 0.2844 0.5310 0.4670 0.038 Uiso 1 1 calc R . .
H3C H 0.3737 0.7124 0.4023 0.038 Uiso 1 1 calc R . .
C4 C 0.1127(5) 0.6553(8) 0.3556(3) 0.0311(9) Uani 1 1 d . . .
N1 N 0.2231(4) 0.8141(5) 0.5211(2) 0.0254(6) Uani 1 1 d . . .
N2 N 0.1426(4) 0.7473(6) 0.6113(3) 0.0308(7) Uani 1 1 d . . .
N3 N 0.1582(4) 1.0963(5) 0.6100(3) 0.0303(8) Uani 1 1 d . . .
O1 O 0.1154(3) 0.4968(6) 0.2970(3) 0.0455(8) Uani 1 1 d . . .
O2 O 0.0031(4) 0.8011(5) 0.3524(3) 0.0463(7) Uani 1 1 d . . .

loop_
_atom_site_aniso_label
_atom_site_aniso_U_11
_atom_site_aniso_U_22
_atom_site_aniso_U_33
_atom_site_aniso_U_23
_atom_site_aniso_U_13
_atom_site_aniso_U_12
Ag1 0.0501(2) 0.02060(18) 0.03701(19) 0.0029(2) -0.0011(3) -0.00327(11)
C1 0.036(2) 0.0244(19) 0.030(2) 0.0012(17) 0.0023(17) -0.0053(16)
C2 0.0448(19) 0.0251(19) 0.027(5) -0.001(2) 0.004(2) -0.0001(15)
C3 0.041(2) 0.0276(17) 0.028(2) -0.0028(19) 0.008(2) 0.004(3)
C4 0.032(2) 0.037(2) 0.024(2) -0.0047(19) 0.0114(16) -0.0080(17)
N1 0.0280(17) 0.0259(16) 0.0222(16) -0.0002(13) 0.0018(13) -0.0004(14)
N2 0.0440(19) 0.0210(17) 0.0274(19) 0.0019(14) 0.0039(15) 0.0014(13)
N3 0.0387(19) 0.0219(19) 0.030(2) -0.0038(14) -0.0011(14) -0.0020(12)
O1 0.0444(19) 0.051(2) 0.041(2) -0.0204(16) 0.0055(13) -0.0069(16)
O2 0.0529(19) 0.0494(16) 0.0366(15) -0.0011(14) -0.0106(14) 0.0164(16)

loop_
_atom_type_symbol
_atom_type_description
_atom_type_scat_dispersion_real
_atom_type_scat_dispersion_imag
_atom_type_scat_source
C C 0.0033 0.0016 'International Tables Vol C Tables 4.2.6.8 and 6.1.1.4'
H H 0.0000 0.0000 'International Tables Vol C Tables 4.2.6.8 and 6.1.1.4'
N N 0.0061 0.0033 'International Tables Vol C Tables 4.2.6.8 and 6.1.1.4'
O O 0.0106 0.0060 'International Tables Vol C Tables 4.2.6.8 and 6.1.1.4'
Ag Ag -0.8971 1.1015 'International Tables Vol C Tables 4.2.6.8 and 6.1.1.4'

loop_
_geom_angle_atom_site_label_1
_geom_angle_atom_site_label_2
_geom_angle_atom_site_label_3
_geom_angle
_geom_angle_site_symmetry_1
_geom_angle_site_symmetry_3
_geom_angle_publ_flag
N3 Ag1 N2 136.17(14) 2_574 2_564 ?
N3 Ag1 O1 120.85(12) 2_574 . ?
N2 Ag1 O1 92.01(11) 2_564 . ?
N3 Ag1 O1 111.26(12) 2_574 3_465 ?
N2 Ag1 O1 89.93(13) 2_564 3_465 ?
O1 Ag1 O1 97.48(13) . 3_465 ?
N1 C1 N3 110.9(4) . . ?
N1 C1 H1A 124.6 . . ?
N3 C1 H1A 124.6 . . ?
N2 C2 N3 113.2(9) . . ?
N2 C2 H2B 123.4 . . ?
N3 C2 H2B 123.4 . . ?
N1 C3 C4 112.3(4) . . ?
N1 C3 H3B 109.1 . . ?
C4 C3 H3B 109.1 . . ?
N1 C3 H3C 109.1 . . ?
C4 C3 H3C 109.1 . . ?
H3B C3 H3C 107.9 . . ?
O2 C4 O1 126.7(4) . . ?
O2 C4 C3 117.7(4) . . ?
O1 C4 C3 115.7(4) . . ?
C1 N1 N2 109.1(3) . . ?
C1 N1 C3 129.6(3) . . ?
N2 N1 C3 120.7(3) . . ?
C2 N2 N1 103.8(5) . . ?
C2 N2 Ag1 127.2(5) . 2_565 ?
N1 N2 Ag1 127.5(3) . 2_565 ?
C1 N3 C2 102.9(5) . . ?
C1 N3 Ag1 133.8(3) . 2_575 ?
C2 N3 Ag1 123.2(5) . 2_575 ?
C4 O1 Ag1 99.9(3) . . ?
C4 O1 Ag1 123.3(2) . 3_565 ?
Ag1 O1 Ag1 103.13(15) . 3_565 ?

loop_
_geom_bond_atom_site_label_1
_geom_bond_atom_site_label_2
_geom_bond_distance
_geom_bond_site_symmetry_2
_geom_bond_publ_flag
Ag1 N3 2.206(3) 2_574 ?
Ag1 N2 2.278(4) 2_564 ?
Ag1 O1 2.466(3) . ?
Ag1 O1 2.484(3) 3_465 ?
C1 N1 1.312(6) . ?
C1 N3 1.335(5) . ?
C1 H1A 0.9300 . ?
C2 N2 1.319(8) . ?
C2 N3 1.355(8) . ?
C2 H2B 0.9300 . ?
C3 N1 1.445(5) . ?
C3 C4 1.531(6) . ?
C3 H3B 0.9700 . ?
C3 H3C 0.9700 . ?
C4 O2 1.239(5) . ?
C4 O1 1.256(6) . ?
N1 N2 1.360(4) . ?
N2 Ag1 2.278(4) 2_565 ?
N3 Ag1 2.206(3) 2_575 ?
O1 Ag1 2.484(3) 3_565 ?

loop_
_geom_torsion_atom_site_label_1
_geom_torsion_atom_site_label_2
_geom_torsion_atom_site_label_3
_geom_torsion_atom_site_label_4
_geom_torsion
_geom_torsion_site_symmetry_1
_geom_torsion_site_symmetry_2
_geom_torsion_site_symmetry_3
_geom_torsion_site_symmetry_4
_geom_torsion_publ_flag
N1 C3 C4 O2 19.4(5) . . . . ?
N1 C3 C4 O1 -162.0(4) . . . . ?
N3 C1 N1 N2 1.0(5) . . . . ?
N3 C1 N1 C3 171.6(4) . . . . ?
C4 C3 N1 C1 -77.3(6) . . . . ?
C4 C3 N1 N2 92.4(4) . . . . ?
N3 C2 N2 N1 0.5(6) . . . . ?
N3 C2 N2 Ag1 167.8(3) . . . 2_565 ?
C1 N1 N2 C2 -0.9(5) . . . . ?
C3 N1 N2 C2 -172.4(4) . . . . ?
C1 N1 N2 Ag1 -168.1(3) . . . 2_565 ?
C3 N1 N2 Ag1 20.3(5) . . . 2_565 ?
N1 C1 N3 C2 -0.6(5) . . . . ?
N1 C1 N3 Ag1 175.5(3) . . . 2_575 ?
N2 C2 N3 C1 0.1(6) . . . . ?
N2 C2 N3 Ag1 -176.6(3) . . . 2_575 ?
O2 C4 O1 Ag1 4.4(5) . . . . ?
C3 C4 O1 Ag1 -174.1(3) . . . . ?
O2 C4 O1 Ag1 117.4(4) . . . 3_565 ?
C3 C4 O1 Ag1 -61.1(5) . . . 3_565 ?
N3 Ag1 O1 C4 43.9(3) 2_574 . . . ?
N2 Ag1 O1 C4 -166.6(3) 2_564 . . . ?
O1 Ag1 O1 C4 -76.4(2) 3_465 . . . ?
N3 Ag1 O1 Ag1 -83.87(16) 2_574 . . 3_565 ?
N2 Ag1 O1 Ag1 65.65(14) 2_564 . . 3_565 ?
O1 Ag1 O1 Ag1 155.85(19) 3_465 . . 3_565 ?
